data_2011750
loop_
_publ_author_name
'Figgis, Brian N.'
'Sobolev, Alexandre N.'

_publ_section_title
;
 Cs~3~CoCl~5~ at 10K
;
_journal_issue 2
_journal_name_full 'Acta Crystallographica Section C'
_journal_page_first 139
_journal_page_last 140
_journal_paper_doi 10.1107/S0108270100017297
_journal_volume 57
_journal_year 2001
_chemical_formula_moiety 'Cs3 CoCl5 '
_chemical_formula_sum 'Cl5 Co Cs3'
_chemical_formula_weight 634.91
_chemical_name_systematic
;
 ?
;
_space_group_IT_number 140
_symmetry_cell_setting tetragonal
_symmetry_space_group_name_Hall '-I 4 2c'
_symmetry_space_group_name_H-M 'I 4/m c m'
_audit_creation_method SHELXL-97
_cell_angle_alpha 90.0
_cell_angle_beta 90.0
_cell_angle_gamma 90.0
_cell_formula_units_Z 4
_cell_length_a 9.0793(3)
_cell_length_b 9.0793(3)
_cell_length_c 14.4862(8)
_cell_measurement_reflns_used 32
_cell_measurement_temperature 10(2)
_cell_measurement_theta_max 35.25
_cell_measurement_theta_min 29.67
_cell_volume 1194.15(9)
_computing_cell_refinement 'local diffractometer control software'
_computing_data_collection 'local diffractometer control software'
_computing_data_reduction 'PROFIT (Streltsov & Zavodnik, 1989)'
_computing_molecular_graphics 'SHELXTL (Bruker, 1997)'
_computing_publication_material SHELXTL
_computing_structure_refinement 'SHELXL97 (Sheldrick, 1997)'
_computing_structure_solution 'SHELXS97 (Sheldrick, 1990)'
_diffrn_ambient_temperature 10(2)
_diffrn_measured_fraction_theta_full 1.000
_diffrn_measured_fraction_theta_max 1.000
_diffrn_measurement_device_type 'Huber 512 goniometer'
_diffrn_measurement_method '\w-2\q scan'
_diffrn_radiation_monochromator none
_diffrn_radiation_source 'normal-focus sealed tube'
_diffrn_radiation_type MoK\a
_diffrn_radiation_wavelength .71073
_diffrn_reflns_av_R_equivalents .0261
_diffrn_reflns_av_sigmaI/netI .0086
_diffrn_reflns_limit_h_max 19
_diffrn_reflns_limit_h_min -19
_diffrn_reflns_limit_k_max 19
_diffrn_reflns_limit_k_min -19
_diffrn_reflns_limit_l_max 31
_diffrn_reflns_limit_l_min -31
_diffrn_reflns_number 23863
_diffrn_reflns_theta_full 50.13
_diffrn_reflns_theta_max 50.13
_diffrn_reflns_theta_min 2.81
_diffrn_standards_decay_% 1
_diffrn_standards_interval_count 100
_diffrn_standards_number 3
_exptl_absorpt_coefficient_mu 11.503
_exptl_absorpt_correction_T_max .1410
_exptl_absorpt_correction_T_min .1200
_exptl_absorpt_correction_type gaussian
_exptl_absorpt_process_details 'XTAL 3.7 (Hall, du Boulay & Olthof-Hazekamp, 2000)'
_exptl_crystal_colour 'Dark blue'
_exptl_crystal_density_diffrn 3.532
_exptl_crystal_density_meas ?
_exptl_crystal_density_method 'not measured'
_exptl_crystal_description Prism
_exptl_crystal_F_000 1108
_exptl_crystal_size_max .32
_exptl_crystal_size_mid .28
_exptl_crystal_size_min .28
_refine_diff_density_max 3.409
_refine_diff_density_min -1.524
_refine_ls_extinction_coef .0118(2)
_refine_ls_extinction_method 'SHELXL97 (Sheldrick, 1997)'
_refine_ls_goodness_of_fit_ref 1.442
_refine_ls_matrix_type full
_refine_ls_number_parameters 18
_refine_ls_number_reflns 1708
_refine_ls_number_restraints 0
_refine_ls_restrained_S_all 1.442
_refine_ls_R_factor_all .0206
_refine_ls_R_factor_gt .0206
_refine_ls_shift/su_max .002
_refine_ls_shift/su_mean .000
_refine_ls_structure_factor_coef Fsqd
_refine_ls_weighting_details 'calc w = 1/[\s^2^(Fo^2^)+(0.0092P)^2^+6.8514P] where P=(Fo^2^+2Fc^2^)/3'
_refine_ls_weighting_scheme calc
_refine_ls_wR_factor_ref .0448
_reflns_number_gt 1706
_reflns_number_total 1708
_reflns_threshold_expression I>2\s(I)
_cod_data_source_file br1294.cif
_cod_data_source_block I
_cod_depositor_comments
;
The following automatic conversions were performed:
'_symmetry_cell_setting' value 'Tetragonal' changed to 'tetragonal'
according to '/home/saulius/struct/CIF-dictionaries/cif_core.dic'
dictionary named 'cif_core.dic' version 2.4.1 from 2010-06-29.

Automatic conversion script
Id: cif_fix_enum 1527 2010-12-29 10:47:43Z saulius 

The following automatic conversions were performed:

'_symmetry_cell_setting' value 'Tetragonal' changed to 'tetragonal'
according to /home/saulius/struct/CIF-dictionaries/cif_core.dic
dictionary named 'cif_core.dic' version 2.4.1 from
2010-06-29.

'_exptl_absorpt_correction_type' value 'Gaussian'
changed to 'gaussian' according to
/home/saulius/struct/CIF-dictionaries/cif_core.dic dictionary named
'cif_core.dic' version 2.4.1 from 2010-06-29.

Automatic conversion script
Id: cif_fix_values 1715 2011-07-08 13:25:40Z adriana 

The following automatic conversions were performed:

'_exptl_crystal_density_meas' value 'not measured' was changed to '?'
- the value is perceived as not measured.

Automatic conversion script
Id: cif_fix_values 3008 2015-01-20 13:52:24Z robertas 
;
_cod_original_sg_symbol_H-M I4/mcm
_cod_database_code 2011750
_cod_database_fobs_code 2011750

loop_
_symmetry_equiv_pos_as_xyz
'x, y, z'
'-x, -y, z'
'-y, x, z'
'y, -x, z'
'-x, y, -z+1/2'
'x, -y, -z+1/2'
'y, x, -z+1/2'
'-y, -x, -z+1/2'
'x+1/2, y+1/2, z+1/2'
'-x+1/2, -y+1/2, z+1/2'
'-y+1/2, x+1/2, z+1/2'
'y+1/2, -x+1/2, z+1/2'
'-x+1/2, y+1/2, -z+1'
'x+1/2, -y+1/2, -z+1'
'y+1/2, x+1/2, -z+1'
'-y+1/2, -x+1/2, -z+1'
'-x, -y, -z'
'x, y, -z'
'y, -x, -z'
'-y, x, -z'
'x, -y, z-1/2'
'-x, y, z-1/2'
'-y, -x, z-1/2'
'y, x, z-1/2'
'-x+1/2, -y+1/2, -z+1/2'
'x+1/2, y+1/2, -z+1/2'
'y+1/2, -x+1/2, -z+1/2'
'-y+1/2, x+1/2, -z+1/2'
'x+1/2, -y+1/2, z'
'-x+1/2, y+1/2, z'
'-y+1/2, -x+1/2, z'
'y+1/2, x+1/2, z'

loop_
_atom_site_label
_atom_site_fract_x
_atom_site_fract_y
_atom_site_fract_z
_atom_site_U_iso_or_equiv
_atom_site_adp_type
_atom_site_calc_flag
_atom_site_refinement_flags
_atom_site_occupancy
_atom_site_disorder_assembly
_atom_site_disorder_group
_atom_site_type_symbol
Co .0000 .5000 .2500 .00387(6) Uani d S 1 . . Co
Cs1 .0000 .0000 .2500 .00418(3) Uani d S 1 . . Cs
Cs2 .662190(10) 1.162190(10) .0000 .00356(3) Uani d S 1 . . Cs
Cl1 .0000 .0000 .0000 .00598(10) Uani d S 1 . . Cl
Cl2 .14216(3) .64216(3) .15710(3) .00616(6) Uani d S 1 . . Cl

loop_
_atom_site_aniso_label
_atom_site_aniso_U_11
_atom_site_aniso_U_22
_atom_site_aniso_U_33
_atom_site_aniso_U_12
_atom_site_aniso_U_13
_atom_site_aniso_U_23
Co .00426(8) .00426(8) .00309(12) .000 .000 .000
Cs1 .00441(4) .00441(4) .00370(5) .000 .000 .000
Cs2 .00359(3) .00359(3) .00349(4) -.00005(3) .000 .000
Cl1 .00554(14) .00554(14) .0069(2) .000 .000 .000
Cl2 .00649(8) .00649(8) .00552(11) -.00122(9) .00082(7) .00082(7)

loop_
_atom_type_symbol
_atom_type_description
_atom_type_scat_dispersion_real
_atom_type_scat_dispersion_imag
_atom_type_scat_source
Cl Cl .1484 .1585 'International Tables Vol C Tables 4.2.6.8 and 6.1.1.4'
Co Co .3494 .9721 'International Tables Vol C Tables 4.2.6.8 and 6.1.1.4'
Cs Cs -.3680 2.1192 'International Tables Vol C Tables 4.2.6.8 and 6.1.1.4'

loop_
_geom_angle_atom_site_label_1
_geom_angle_atom_site_label_2
_geom_angle_atom_site_label_3
_geom_angle_site_symmetry_1
_geom_angle_site_symmetry_3
_geom_angle
Cl2 Co Cl2 2_565 28 110.619(11)
Cl2 Co Cl2 2_565 27_455 110.619(11)
Cl2 Co Cl2 28 27_455 107.20(2)
Cl2 Co Cl2 2_565 . 107.20(2)
Cl2 Co Cl2 28 . 110.619(11)
Cl2 Co Cl2 27_455 . 110.619(11)
Cl2 Co Cs2 2_565 9_445 156.301(11)
Cl2 Co Cs2 28 9_445 59.040(9)
Cl2 Co Cs2 27_455 9_445 59.040(9)
Cl2 Co Cs2 . 9_445 96.500(12)
Cl2 Co Cs2 2_565 19_465 59.040(9)
Cl2 Co Cs2 28 19_465 156.301(11)
Cl2 Co Cs2 27_455 19_465 96.500(12)
Cl2 Co Cs2 . 19_465 59.040(9)
Cs2 Co Cs2 9_445 19_465 138.721(3)
Cl2 Co Cs2 2_565 3_655 59.040(9)
Cl2 Co Cs2 28 3_655 96.500(12)
Cl2 Co Cs2 27_455 3_655 156.301(11)
Cl2 Co Cs2 . 3_655 59.040(9)
Cs2 Co Cs2 9_445 3_655 138.721(3)
Cs2 Co Cs2 19_465 3_655 59.801(5)
Cl2 Co Cs2 2_565 25_565 96.500(12)
Cl2 Co Cs2 28 25_565 59.040(9)
Cl2 Co Cs2 27_455 25_565 59.040(9)
Cl2 Co Cs2 . 25_565 156.301(11)
Cs2 Co Cs2 9_445 25_565 59.801(5)
Cs2 Co Cs2 19_465 25_565 138.721(3)
Cs2 Co Cs2 3_655 25_565 138.721(3)
Cl1 Cs1 Cl1 5 . 180.0
Cl1 Cs1 Cl2 5 4_455 111.055(6)
Cl1 Cs1 Cl2 . 4_455 68.945(6)
Cl1 Cs1 Cl2 5 27_455 68.945(6)
Cl1 Cs1 Cl2 . 27_455 111.055(6)
Cl2 Cs1 Cl2 4_455 27_455 136.615(12)
Cl1 Cs1 Cl2 5 28_545 68.945(6)
Cl1 Cs1 Cl2 . 28_545 111.055(6)
Cl2 Cs1 Cl2 4_455 28_545 62.056(12)
Cl2 Cs1 Cl2 27_455 28_545 137.889(12)
Cl1 Cs1 Cl2 5 3_655 111.055(6)
Cl1 Cs1 Cl2 . 3_655 68.945(6)
Cl2 Cs1 Cl2 4_455 3_655 137.889(12)
Cl2 Cs1 Cl2 27_455 3_655 62.056(12)
Cl2 Cs1 Cl2 28_545 3_655 136.615(12)
Cl1 Cs1 Cl2 5 25 68.945(6)
Cl1 Cs1 Cl2 . 25 111.055(6)
Cl2 Cs1 Cl2 4_455 25 139.689(12)
Cl2 Cs1 Cl2 27_455 25 82.584(4)
Cl2 Cs1 Cl2 28_545 25 82.584(4)
Cl2 Cs1 Cl2 3_655 25 59.708(13)
Cl1 Cs1 Cl2 5 1_545 111.055(6)
Cl1 Cs1 Cl2 . 1_545 68.945(6)
Cl2 Cs1 Cl2 4_455 1_545 82.584(4)
Cl2 Cs1 Cl2 27_455 1_545 139.689(12)
Cl2 Cs1 Cl2 28_545 1_545 59.708(13)
Cl2 Cs1 Cl2 3_655 1_545 82.584(4)
Cl2 Cs1 Cl2 25 1_545 62.056(12)
Cl1 Cs1 Cl2 5 26_445 68.945(6)
Cl1 Cs1 Cl2 . 26_445 111.055(6)
Cl2 Cs1 Cl2 4_455 26_445 59.708(13)
Cl2 Cs1 Cl2 27_455 26_445 82.584(4)
Cl2 Cs1 Cl2 28_545 26_445 82.584(4)
Cl2 Cs1 Cl2 3_655 26_445 139.689(12)
Cl2 Cs1 Cl2 25 26_445 137.889(12)
Cl2 Cs1 Cl2 1_545 26_445 136.615(12)
Cl1 Cs1 Cl2 5 2_565 111.055(6)
Cl1 Cs1 Cl2 . 2_565 68.945(6)
Cl2 Cs1 Cl2 4_455 2_565 82.584(4)
Cl2 Cs1 Cl2 27_455 2_565 59.708(13)
Cl2 Cs1 Cl2 28_545 2_565 139.689(12)
Cl2 Cs1 Cl2 3_655 2_565 82.584(4)
Cl2 Cs1 Cl2 25 2_565 136.615(12)
Cl2 Cs1 Cl2 1_545 2_565 137.889(12)
Cl2 Cs1 Cl2 26_445 2_565 62.056(12)
Cl1 Cs1 Cs2 5 3_645 136.788(2)
Cl1 Cs1 Cs2 . 3_645 43.212(2)
Cl2 Cs1 Cs2 4_455 3_645 42.984(7)
Cl2 Cs1 Cs2 27_455 3_645 154.065(6)
Cl2 Cs1 Cs2 28_545 3_645 67.939(7)
Cl2 Cs1 Cs2 3_655 3_645 101.997(6)
Cl2 Cs1 Cs2 25 3_645 107.830(6)
Cl2 Cs1 Cs2 1_545 3_645 45.968(6)
Cl2 Cs1 Cs2 26_445 3_645 102.562(7)
Cl2 Cs1 Cs2 2_565 3_645 99.868(7)
Cl1 Cs1 Cs2 5 11_645 43.212(2)
Cl1 Cs1 Cs2 . 11_645 136.788(2)
Cl2 Cs1 Cs2 4_455 11_645 154.065(6)
Cl2 Cs1 Cs2 27_455 11_645 42.984(7)
Cl2 Cs1 Cs2 28_545 11_645 101.997(6)
Cl2 Cs1 Cs2 3_655 11_645 67.939(7)
Cl2 Cs1 Cs2 25 11_645 45.968(6)
Cl2 Cs1 Cs2 1_545 11_645 107.830(6)
Cl2 Cs1 Cs2 26_445 11_645 99.868(7)
Cl2 Cs1 Cs2 2_565 11_645 102.562(7)
Cs2 Cs1 Cs2 3_645 11_645 153.770(3)
Cl2 Cs2 Cl2 2_675 17_675 84.347(16)
Cl2 Cs2 Cl1 2_675 1_665 75.783(3)
Cl2 Cs2 Cl1 17_675 1_665 75.783(3)
Cl2 Cs2 Cl1 2_675 13_564 75.783(3)
Cl2 Cs2 Cl1 17_675 13_564 75.783(3)
Cl1 Cs2 Cl1 1_665 13_564 141.293(4)
Cl2 Cs2 Cl2 2_675 19_565 148.964(6)
Cl2 Cs2 Cl2 17_675 19_565 90.248(11)
Cl1 Cs2 Cl2 1_665 19_565 73.265(6)
Cl1 Cs2 Cl2 13_564 19_565 132.301(7)
Cl2 Cs2 Cl2 2_675 20_665 148.964(6)
Cl2 Cs2 Cl2 17_675 20_665 90.248(11)
Cl1 Cs2 Cl2 1_665 20_665 132.301(7)
Cl1 Cs2 Cl2 13_564 20_665 73.265(6)
Cl2 Cs2 Cl2 19_565 20_665 61.229(13)
Cl2 Cs2 Cl2 2_675 4_565 90.248(11)
Cl2 Cs2 Cl2 17_675 4_565 148.964(6)
Cl1 Cs2 Cl2 1_665 4_565 73.265(6)
Cl1 Cs2 Cl2 13_564 4_565 132.301(7)
Cl2 Cs2 Cl2 19_565 4_565 78.825(12)
Cl2 Cs2 Cl2 20_665 4_565 108.958(9)
Cl2 Cs2 Cl2 2_675 3_665 90.248(11)
Cl2 Cs2 Cl2 17_675 3_665 148.964(6)
Cl1 Cs2 Cl2 1_665 3_665 132.301(7)
Cl1 Cs2 Cl2 13_564 3_665 73.265(6)
Cl2 Cs2 Cl2 19_565 3_665 108.958(9)
Cl2 Cs2 Cl2 20_665 3_665 78.825(12)
Cl2 Cs2 Cl2 4_565 3_665 61.229(13)
Cl2 Cs2 Cs2 2_675 17_675 137.826(8)
Cl2 Cs2 Cs2 17_675 17_675 137.827(8)
Cl1 Cs2 Cs2 1_665 17_675 109.353(2)
Cl1 Cs2 Cs2 13_564 17_675 109.353(2)
Cl2 Cs2 Cs2 19_565 17_675 54.479(5)
Cl2 Cs2 Cs2 20_665 17_675 54.479(5)
Cl2 Cs2 Cs2 4_565 17_675 54.479(5)
Cl2 Cs2 Cs2 3_665 17_675 54.479(5)
Cl2 Cs2 Co 2_675 9_554 162.074(8)
Cl2 Cs2 Co 17_675 9_554 77.727(8)
Cl1 Cs2 Co 1_665 9_554 99.5090(10)
Cl1 Cs2 Co 13_564 9_554 99.5090(10)
Cl2 Cs2 Co 19_565 9_554 32.859(7)
Cl2 Cs2 Co 20_665 9_554 32.859(7)
Cl2 Cs2 Co 4_565 9_554 105.115(6)
Cl2 Cs2 Co 3_665 9_554 105.115(6)
Cs2 Cs2 Co 17_675 9_554 60.099(2)
Cl2 Cs2 Co 2_675 25_565 77.727(8)
Cl2 Cs2 Co 17_675 25_565 162.074(8)
Cl1 Cs2 Co 1_665 25_565 99.5090(10)
Cl1 Cs2 Co 13_564 25_565 99.5090(10)
Cl2 Cs2 Co 19_565 25_565 105.115(6)
Cl2 Cs2 Co 20_665 25_565 105.115(7)
Cl2 Cs2 Co 4_565 25_565 32.859(7)
Cl2 Cs2 Co 3_665 25_565 32.859(7)
Cs2 Cs2 Co 17_675 25_565 60.099(2)
Co Cs2 Co 9_554 25_565 120.199(4)
Cl2 Cs2 Cs2 2_675 19_575 48.079(7)
Cl2 Cs2 Cs2 17_675 19_575 48.079(7)
Cl1 Cs2 Cs2 1_665 19_575 45.0
Cl1 Cs2 Cs2 13_564 19_575 96.293(4)
Cl2 Cs2 Cs2 19_565 19_575 107.658(5)
Cl2 Cs2 Cs2 20_665 19_575 138.089(6)
Cl2 Cs2 Cs2 4_565 19_575 107.658(5)
Cl2 Cs2 Cs2 3_665 19_575 138.088(6)
Cs2 Cs2 Cs2 17_675 19_575 154.353(2)
Co Cs2 Cs2 9_554 19_575 116.704(2)
Co Cs2 Cs2 25_565 19_575 116.704(2)
Cs2 Cl1 Cs2 19_465 3_645 180.0000(10)
Cs2 Cl1 Cs2 19_465 17_665 90.0
Cs2 Cl1 Cs2 3_645 17_665 90.0
Cs2 Cl1 Cs2 19_465 1_445 90.0
Cs2 Cl1 Cs2 3_645 1_445 90.0
Cs2 Cl1 Cs2 17_665 1_445 180.0000(10)
Cs2 Cl1 Cs1 19_465 . 90.0
Cs2 Cl1 Cs1 3_645 . 90.0
Cs2 Cl1 Cs1 17_665 . 90.0
Cs2 Cl1 Cs1 1_445 . 90.0
Cs2 Cl1 Cs1 19_465 17 90.0
Cs2 Cl1 Cs1 3_645 17 90.0
Cs2 Cl1 Cs1 17_665 17 90.0
Cs2 Cl1 Cs1 1_445 17 90.0
Cs1 Cl1 Cs1 . 17 180.0
Co Cl2 Cs2 . 17_675 174.227(19)
Co Cl2 Cs2 . 3_655 88.101(12)
Cs2 Cl2 Cs2 17_675 3_655 87.201(9)
Co Cl2 Cs2 . 19_465 88.101(12)
Cs2 Cl2 Cs2 17_675 19_465 87.201(9)
Cs2 Cl2 Cs2 3_655 19_465 71.042(9)
Co Cl2 Cs1 . 1_565 94.836(9)
Cs2 Cl2 Cs1 17_675 1_565 88.124(8)
Cs2 Cl2 Cs1 3_655 1_565 85.323(3)
Cs2 Cl2 Cs1 19_465 1_565 156.092(10)
Co Cl2 Cs1 . 25 94.836(9)
Cs2 Cl2 Cs1 17_675 25 88.124(8)
Cs2 Cl2 Cs1 3_655 25 156.092(10)
Cs2 Cl2 Cs1 19_465 25 85.323(3)
Cs1 Cl2 Cs1 1_565 25 117.944(12)

loop_
_geom_bond_atom_site_label_1
_geom_bond_atom_site_label_2
_geom_bond_site_symmetry_2
_geom_bond_distance
_geom_bond_publ_flag
Co Cl2 2_565 2.2679(4) ?
Co Cl2 28 2.2679(4) ?
Co Cl2 27_455 2.2679(4) ?
Co Cl2 . 2.2679(4) ?
Co Cs2 9_445 4.17763(18) ?
Co Cs2 19_465 4.17763(19) ?
Co Cs2 3_655 4.17763(19) ?
Co Cs2 25_565 4.17763(19) ?
Cs1 Cl1 5 3.6215(2) ?
Cs1 Cl1 . 3.6215(2) ?
Cs1 Cl2 4_455 3.7460(3) ?
Cs1 Cl2 27_455 3.7460(3) ?
Cs1 Cl2 28_545 3.7460(3) ?
Cs1 Cl2 3_655 3.7460(3) ?
Cs1 Cl2 25 3.7460(3) ?
Cs1 Cl2 1_545 3.7460(3) ?
Cs1 Cl2 26_445 3.7460(3) ?
Cs1 Cl2 2_565 3.7460(3) ?
Cs1 Cs2 3_645 4.96901(17) ?
Cs1 Cs2 11_645 4.96901(17) ?
Cs2 Cl2 2_675 3.3896(4) ?
Cs2 Cl2 17_675 3.3896(4) ?
Cs2 Cl1 1_665 3.40227(12) ?
Cs2 Cl1 13_564 3.40227(13) ?
Cs2 Cl2 19_565 3.5844(4) ?
Cs2 Cl2 20_665 3.5844(4) ?
Cs2 Cl2 4_565 3.5844(4) ?
Cs2 Cl2 3_665 3.5844(4) ?
Cs2 Cs2 17_675 4.1651(3) ?
Cs2 Co 9_554 4.17763(18) ?
Cs2 Co 25_565 4.17763(18) ?
Cs2 Cs2 19_575 4.81154(17) ?
Cl1 Cs2 19_465 3.40227(12) ?
Cl1 Cs2 3_645 3.40227(12) ?
Cl1 Cs2 17_665 3.40227(12) ?
Cl1 Cs2 1_445 3.40227(12) ?
Cl1 Cs1 17 3.6215(2) ?
Cl2 Cs2 17_675 3.3896(4) ?
Cl2 Cs2 3_655 3.5844(4) ?
Cl2 Cs2 19_465 3.5844(4) ?
Cl2 Cs1 1_565 3.7460(3) ?
Cl2 Cs1 25 3.7460(3) ?
